data_9015115
loop_
_publ_author_name
'Rinaldi, R.'
'Gatta, G. D.'
'Angel, R. J.'

_publ_section_title
;
 Crystal chemistry and low-temperature behavior of datolite:
 a single-crystal X-ray diffraction study
;
_journal_name_full 'American Mineralogist'
_journal_page_first 1413
_journal_page_last 1421
_journal_paper_doi 10.2138/am.2010.3536
_journal_volume 95
_journal_year 2010
_chemical_compound_source 'Boccassuolo, Modena, Italy'
_chemical_formula_sum 'B Ca H O5 Si'
_chemical_name_mineral Datolite
_space_group_IT_number 14
_symmetry_space_group_name_Hall '-P 2ybc'
_symmetry_space_group_name_H-M 'P 1 21/c 1'
_cell_angle_alpha 90
_cell_angle_beta 90.147
_cell_angle_gamma 90
_cell_length_a 4.8332
_cell_length_b 7.6082
_cell_length_c 9.6342
_cell_formula_units_Z 4
_cell_volume 354.267
_database_code_amcsd 0017700
_exptl_crystal_density_diffrn 2.999
_cod_original_formula_sum 'Ca B Si O5 H'
_cod_database_code 9015115

loop_
_space_group_symop_operation_xyz
x,y,z
x,1/2-y,1/2+z
-x,1/2+y,1/2-z
-x,-y,-z

loop_
_atom_site_aniso_label
_atom_site_aniso_U_11
_atom_site_aniso_U_22
_atom_site_aniso_U_33
_atom_site_aniso_U_12
_atom_site_aniso_U_13
_atom_site_aniso_U_23
Ca 0.00730 0.00790 0.00490 0.00050 -0.00020 0.00010
B 0.00670 0.00650 0.00350 0.00060 -0.00030 0.00030
Si 0.00570 0.00500 0.00270 0.00060 -0.00070 -0.00030
O1 0.00830 0.00870 0.00660 0.00290 -0.00200 -0.00040
O2 0.00750 0.00860 0.00400 -0.00120 0.00070 -0.00190
O3 0.00730 0.00960 0.00290 0.00000 -0.00070 -0.00170
O4 0.00820 0.00550 0.00800 0.00040 0.00160 0.00080
O5 0.00630 0.01060 0.00620 -0.00110 -0.00030 0.00080

loop_
_atom_site_label
_atom_site_fract_x
_atom_site_fract_y
_atom_site_fract_z
_atom_site_U_iso_or_equiv
Ca 0.00835 0.60619 0.16389 0.00670
B 0.56850 0.08941 -0.15925 0.00560
Si 0.46894 0.26609 0.08439 0.00450
O1 0.24029 0.40110 0.03750 0.00790
O2 0.67035 0.19913 -0.04276 0.00670
O3 0.67535 0.33466 0.21047 0.00660
O4 0.31490 0.08794 0.14605 0.00720
O5 0.25877 0.08655 -0.16350 0.00770
H 0.21600 0.03700 -0.09600 0.02800

loop_
_cod_related_entry_id
_cod_related_entry_database
_cod_related_entry_code
1 AMCSD 0017700
